data_7106984
loop_
_publ_author_name
'E.Quartapelle Procopio'
'Sara Rojas'
'Natalia M. Padial'
'Simona Galli'
'Norberto Masciocchi'
'Fatima Linares'
'Delia Miguel'
'J. Enrique Oltra'
'Jorge A. R. Navarro'
'Elisa Barea'

_publ_section_title
;
 A Robust MOF for the controlled delivery of the non conventional
 half-sandwich ruthenium(II) metallodrug RAPTA-C
;
_journal_issue 42
_journal_name_full Chem.Commun.
_journal_page_first 11751
_journal_page_last 11753
_journal_paper_doi 10.1039/c1cc14594k
_journal_volume 47
_journal_year 2011
_chemical_compound_source synthesis
_chemical_formula_moiety 'C84 H102 N32 Ni8 O21'
_chemical_formula_sum 'C84 H102 N32 Ni8 O21'
_chemical_formula_weight 2365.5
_space_group_crystal_system cubic
_space_group_IT_number 225
_space_group_name_H-M_alt 'F m -3 m'
_symmetry_space_group_name_Hall '-F 4 2 3'
_symmetry_space_group_name_H-M 'F m -3 m'
_cell_angle_alpha 90
_cell_angle_beta 90
_cell_angle_gamma 90
_cell_formula_units_Z 4
_cell_length_a 26.49080(67)
_cell_length_b 26.49080(67)
_cell_length_c 26.49080(67)
_cell_measurement_temperature 298
_cell_volume 18590.2(8)
_computing_cell_refinement 'TOPAS-R 3.0 Bruker AXS 2005 Karlsruhe Germany'
_computing_publication_material 'TOPAS-R 3.0 Bruker AXS 2005 Karlsruhe Germany'
_computing_structure_refinement 'TOPAS-R 3.0 Bruker AXS 2005 Karlsruhe Germany'
_computing_structure_solution 'TOPAS-R 3.0 Bruker AXS 2005 Karlsruhe Germany'
_diffrn_ambient_temperature 298
_diffrn_detector_type 'Bruker Lynxeye linear PSD'
_diffrn_measurement_device_type 'Bruker AXS D8 Advance'
_diffrn_radiation_monochromator 'Nickel filter'
_diffrn_radiation_probe x-ray
_diffrn_radiation_type CuK\a~1~
_diffrn_radiation_wavelength 1.54
_diffrn_source_target Cu
_diffrn_source_type 'sealed X-ray tube'
_exptl_crystal_density_diffrn 0.84
_exptl_crystal_density_method 'not measured'
_exptl_crystal_F_000 4888
_pd_char_colour turquoise
_pd_char_particle_morphology plate-like
_pd_instr_location ' ?'
_pd_meas_2theta_range_inc 0.02
_pd_meas_2theta_range_max 105
_pd_meas_2theta_range_min 5
_pd_meas_number_of_points 5001
_pd_meas_scan_method step
_pd_proc_2theta_range_inc 0.02
_pd_proc_2theta_range_max 105
_pd_proc_2theta_range_min 5
_pd_proc_ls_background_function 'Chebychev polynomial'
_pd_proc_ls_profile_function 'fundamental parameters approach'
_pd_proc_ls_prof_R_factor 0.016
_pd_proc_ls_prof_wR_expected 0.009
_pd_proc_ls_prof_wR_factor 0.022
_pd_spec_mounting ' packed powder pellet'
_pd_spec_mount_mode reflection
_pd_spec_shape flat_sheet
_pd_spec_size_axial 20
_pd_spec_size_equat 10
_pd_spec_size_thick 0.2
_refine_ls_extinction_method none
_refine_ls_matrix_type fullcycle
_refine_ls_number_parameters 47
_refine_ls_number_restraints 0
_refine_ls_shift/su_max .01
_refine_ls_structure_factor_coef Inet
_refine_ls_weighting_details 'w = 1/[Y~i~]'
_refine_ls_weighting_scheme calc
_cod_data_source_file c1cc14594k.txt
_cod_data_source_block 1
_cod_depositor_comments
;
The following automatic conversions were performed:

'_refine_ls_weighting_scheme' value '1/[Y~i~]' was changed to 'calc'.
New tag '_refine_ls_weighting_details' was created. The value of the
new tag was set to 'w = 1/[Y~i~]'.

Automatic conversion script
Id: cif_fix_values 3143 2015-03-26 13:38:13Z robertas 
;
_cod_original_cell_volume 18590.2(14)
_cod_original_formula_sum 'C84 H102 Ni8 N32 O21'
_cod_database_code 7106984

loop_
_symmetry_equiv_pos_as_xyz
x,y,z
-x,-y,z
-x,y,-z
x,-y,-z
z,x,y
z,-x,-y
-z,-x,y
-z,x,-y
y,z,x
-y,z,-x
y,-z,-x
-y,-z,x
y,x,-z
-y,-x,-z
y,-x,z
-y,x,z
x,z,-y
-x,z,y
-x,-z,-y
x,-z,y
z,y,-x
z,-y,x
-z,y,x
-z,-y,-x
-x,-y,-z
x,y,-z
x,-y,z
-x,y,z
-z,-x,-y
-z,x,y
z,x,-y
z,-x,y
-y,-z,-x
y,-z,x
-y,z,x
y,z,-x
-y,-x,z
y,x,z
-y,x,-z
y,-x,-z
-x,-z,y
x,-z,-y
x,z,y
-x,z,-y
-z,-y,x
-z,y,-x
z,-y,-x
z,y,x
x,1/2+y,1/2+z
-x,1/2-y,1/2+z
-x,1/2+y,1/2-z
x,1/2-y,1/2-z
z,1/2+x,1/2+y
z,1/2-x,1/2-y
-z,1/2-x,1/2+y
-z,1/2+x,1/2-y
y,1/2+z,1/2+x
-y,1/2+z,1/2-x
y,1/2-z,1/2-x
-y,1/2-z,1/2+x
y,1/2+x,1/2-z
-y,1/2-x,1/2-z
y,1/2-x,1/2+z
-y,1/2+x,1/2+z
x,1/2+z,1/2-y
-x,1/2+z,1/2+y
-x,1/2-z,1/2-y
x,1/2-z,1/2+y
z,1/2+y,1/2-x
z,1/2-y,1/2+x
-z,1/2+y,1/2+x
-z,1/2-y,1/2-x
-x,1/2-y,1/2-z
x,1/2+y,1/2-z
x,1/2-y,1/2+z
-x,1/2+y,1/2+z
-z,1/2-x,1/2-y
-z,1/2+x,1/2+y
z,1/2+x,1/2-y
z,1/2-x,1/2+y
-y,1/2-z,1/2-x
y,1/2-z,1/2+x
-y,1/2+z,1/2+x
y,1/2+z,1/2-x
-y,1/2-x,1/2+z
y,1/2+x,1/2+z
-y,1/2+x,1/2-z
y,1/2-x,1/2-z
-x,1/2-z,1/2+y
x,1/2-z,1/2-y
x,1/2+z,1/2+y
-x,1/2+z,1/2-y
-z,1/2-y,1/2+x
-z,1/2+y,1/2-x
z,1/2-y,1/2-x
z,1/2+y,1/2+x
1/2+x,y,1/2+z
1/2-x,-y,1/2+z
1/2-x,y,1/2-z
1/2+x,-y,1/2-z
1/2+z,x,1/2+y
1/2+z,-x,1/2-y
1/2-z,-x,1/2+y
1/2-z,x,1/2-y
1/2+y,z,1/2+x
1/2-y,z,1/2-x
1/2+y,-z,1/2-x
1/2-y,-z,1/2+x
1/2+y,x,1/2-z
1/2-y,-x,1/2-z
1/2+y,-x,1/2+z
1/2-y,x,1/2+z
1/2+x,z,1/2-y
1/2-x,z,1/2+y
1/2-x,-z,1/2-y
1/2+x,-z,1/2+y
1/2+z,y,1/2-x
1/2+z,-y,1/2+x
1/2-z,y,1/2+x
1/2-z,-y,1/2-x
1/2-x,-y,1/2-z
1/2+x,y,1/2-z
1/2+x,-y,1/2+z
1/2-x,y,1/2+z
1/2-z,-x,1/2-y
1/2-z,x,1/2+y
1/2+z,x,1/2-y
1/2+z,-x,1/2+y
1/2-y,-z,1/2-x
1/2+y,-z,1/2+x
1/2-y,z,1/2+x
1/2+y,z,1/2-x
1/2-y,-x,1/2+z
1/2+y,x,1/2+z
1/2-y,x,1/2-z
1/2+y,-x,1/2-z
1/2-x,-z,1/2+y
1/2+x,-z,1/2-y
1/2+x,z,1/2+y
1/2-x,z,1/2-y
1/2-z,-y,1/2+x
1/2-z,y,1/2-x
1/2+z,-y,1/2-x
1/2+z,y,1/2+x
1/2+x,1/2+y,z
1/2-x,1/2-y,z
1/2-x,1/2+y,-z
1/2+x,1/2-y,-z
1/2+z,1/2+x,y
1/2+z,1/2-x,-y
1/2-z,1/2-x,y
1/2-z,1/2+x,-y
1/2+y,1/2+z,x
1/2-y,1/2+z,-x
1/2+y,1/2-z,-x
1/2-y,1/2-z,x
1/2+y,1/2+x,-z
1/2-y,1/2-x,-z
1/2+y,1/2-x,z
1/2-y,1/2+x,z
1/2+x,1/2+z,-y
1/2-x,1/2+z,y
1/2-x,1/2-z,-y
1/2+x,1/2-z,y
1/2+z,1/2+y,-x
1/2+z,1/2-y,x
1/2-z,1/2+y,x
1/2-z,1/2-y,-x
1/2-x,1/2-y,-z
1/2+x,1/2+y,-z
1/2+x,1/2-y,z
1/2-x,1/2+y,z
1/2-z,1/2-x,-y
1/2-z,1/2+x,y
1/2+z,1/2+x,-y
1/2+z,1/2-x,y
1/2-y,1/2-z,-x
1/2+y,1/2-z,x
1/2-y,1/2+z,x
1/2+y,1/2+z,-x
1/2-y,1/2-x,z
1/2+y,1/2+x,z
1/2-y,1/2+x,-z
1/2+y,1/2-x,-z
1/2-x,1/2-z,y
1/2+x,1/2-z,-y
1/2+x,1/2+z,y
1/2-x,1/2+z,-y
1/2-z,1/2-y,x
1/2-z,1/2+y,-x
1/2+z,1/2-y,-x
1/2+z,1/2+y,x

loop_
_atom_site_label
_atom_site_type_symbol
_atom_site_symmetry_multiplicity
_atom_site_fract_x
_atom_site_fract_y
_atom_site_fract_z
_atom_site_occupancy
_atom_site_B_iso_or_equiv
Ni Ni 32 0.05332(12) 0.05332(12) 0.05332(12) 1 1.71(12)
O1 O 24 0.0915(10) 0 0 1 3.71(12)
H1 H 24 0.1275 0 0 1 3.71(12)
C1 C 48 0.2685513 0.2685513 0 1 3.71(12)
C2 C 48 0.301917 0.301917 0 1 3.71(12)
C3 C 48 0.3390196 0.3390196 0 1 3.71(12)
C4 C 96 0.3603573 0.3603573 0.04153378 1 3.71(12)
H4 H 96 0.3525213 0.3525213 0.0756401 1 3.71(12)
N1 N 96 0.3948824 0.3948824 0.02566929 1 3.71(12)
O2 O 4 0.5 0 0 1.988(77) 60.0(12)
O4 O 24 0 -0.24787(72) 0 2.336(25) 60.0(12)
O5 O 192 0 -0.2215(13) 0 0.3296(30) 60.0(12)
O6 O 192 -0.6423(11) -0.5914(15) 0.5608(14) 0.35205 60.0(12)

loop_
_atom_type_symbol
_atom_type_description
_atom_type_scat_source
C C 'International Tables for Crystallography (Vol. IV)'
H H 'International Tables for Crystallography (Vol. IV)'
Ni Ni 'International Tables for Crystallography (Vol. IV)'
N N 'International Tables for Crystallography (Vol. IV)'
O O 'International Tables for Crystallography (Vol. IV)'
